data_2229654
loop_
_publ_author_name
'Liu, Gang'
'Wang, Xiao-mei'
'Fan, Cong-bin'

_publ_section_title
;
 4-{2-[5-(3,5-Difluorophenyl)-2-methylthiophen-3-yl]-3,3,4,4,5,5-hexafluorocyclopent-1-en-1-yl}-1,5-dimethylpyrrole-2-carbonitrile
;
_journal_coeditor_code GK2352
_journal_issue 4
_journal_name_full 'Acta Crystallographica Section E'
_journal_page_first o939
_journal_paper_doi 10.1107/S1600536811009780
_journal_volume 67
_journal_year 2011
_chemical_formula_iupac 'C23 H14 F8 N2 S'
_chemical_formula_moiety 'C23 H14 F8 N2 S'
_chemical_formula_sum 'C23 H14 F8 N2 S'
_chemical_formula_weight 502.42
_chemical_name_systematic
;
4-{2-[5-(3,5-Difluorophenyl)-2-methylthiophen-3-yl]-3,3,4,4,5,5-
hexafluorocyclopent-1-en-1-yl}-1,5-dimethylpyrrole-2-carbonitrile
;
_space_group_IT_number 14
_symmetry_cell_setting monoclinic
_symmetry_space_group_name_Hall '-P 2ybc'
_symmetry_space_group_name_H-M 'P 1 21/c 1'
_atom_sites_solution_hydrogens geom
_atom_sites_solution_primary direct
_atom_sites_solution_secondary difmap
_audit_creation_method SHELXL-97
_cell_angle_alpha 90.00
_cell_angle_beta 109.225(3)
_cell_angle_gamma 90.00
_cell_formula_units_Z 4
_cell_length_a 11.873(2)
_cell_length_b 12.063(2)
_cell_length_c 16.208(3)
_cell_measurement_reflns_used 1969
_cell_measurement_temperature 294(2)
_cell_measurement_theta_max 20.98
_cell_measurement_theta_min 2.15
_cell_volume 2191.9(7)
_computing_cell_refinement 'SAINT (Bruker, 1997)'
_computing_data_collection 'SMART (Bruker, 1997)'
_computing_data_reduction 'SAINT (Bruker, 1997)'
_computing_molecular_graphics 'SHELXTL (Sheldrick, 2008)'
_computing_publication_material 'SHELXTL (Sheldrick, 2008)'
_computing_structure_refinement 'SHELXL97 (Sheldrick, 2008)'
_computing_structure_solution 'SHELXS97 (Sheldrick, 2008)'
_diffrn_ambient_temperature 294(2)
_diffrn_measured_fraction_theta_full 1.000
_diffrn_measured_fraction_theta_max 1.000
_diffrn_measurement_device_type 'Bruker SMART CCD area-detector'
_diffrn_measurement_method '\f and \w'
_diffrn_radiation_monochromator graphite
_diffrn_radiation_source 'fine-focus sealed tube'
_diffrn_radiation_type MoK\a
_diffrn_radiation_wavelength 0.71073
_diffrn_reflns_av_R_equivalents 0.0519
_diffrn_reflns_av_sigmaI/netI 0.0664
_diffrn_reflns_limit_h_max 14
_diffrn_reflns_limit_h_min -13
_diffrn_reflns_limit_k_max 7
_diffrn_reflns_limit_k_min -14
_diffrn_reflns_limit_l_max 17
_diffrn_reflns_limit_l_min -19
_diffrn_reflns_number 10859
_diffrn_reflns_theta_full 25.02
_diffrn_reflns_theta_max 25.02
_diffrn_reflns_theta_min 1.82
_exptl_absorpt_coefficient_mu 0.229
_exptl_absorpt_correction_T_max 0.973
_exptl_absorpt_correction_T_min 0.947
_exptl_absorpt_correction_type multi-scan
_exptl_absorpt_process_details '(SADABS; Sheldrick, 1996)'
_exptl_crystal_colour colourless
_exptl_crystal_density_diffrn 1.523
_exptl_crystal_density_method 'not measured'
_exptl_crystal_description block
_exptl_crystal_F_000 1016
_exptl_crystal_size_max 0.24
_exptl_crystal_size_mid 0.20
_exptl_crystal_size_min 0.12
_refine_diff_density_max 0.219
_refine_diff_density_min -0.226
_refine_ls_extinction_method none
_refine_ls_goodness_of_fit_ref 1.002
_refine_ls_hydrogen_treatment constr
_refine_ls_matrix_type full
_refine_ls_number_parameters 310
_refine_ls_number_reflns 3870
_refine_ls_number_restraints 0
_refine_ls_restrained_S_all 1.002
_refine_ls_R_factor_all 0.1132
_refine_ls_R_factor_gt 0.0447
_refine_ls_shift/su_max 0.000
_refine_ls_shift/su_mean 0.000
_refine_ls_structure_factor_coef Fsqd
_refine_ls_weighting_details 'calc w=1/[\s^2^(Fo^2^)+(0.0294P)^2^+1.1725P] where P=(Fo^2^+2Fc^2^)/3'
_refine_ls_weighting_scheme calc
_refine_ls_wR_factor_gt 0.0820
_refine_ls_wR_factor_ref 0.1077
_reflns_number_gt 2075
_reflns_number_total 3870
_reflns_threshold_expression I>2\s(I)
_cod_data_source_file gk2352.cif
_cod_data_source_block I
_cod_original_sg_symbol_H-M 'P 21/c'
_cod_database_code 2229654
_cod_database_fobs_code 2229654

loop_
_symmetry_equiv_pos_as_xyz
'x, y, z'
'-x, y+1/2, -z+1/2'
'-x, -y, -z'
'x, -y-1/2, z-1/2'

loop_
_atom_site_type_symbol
_atom_site_label
_atom_site_fract_x
_atom_site_fract_y
_atom_site_fract_z
_atom_site_U_iso_or_equiv
_atom_site_adp_type
_atom_site_calc_flag
_atom_site_refinement_flags
_atom_site_occupancy
_atom_site_disorder_assembly
_atom_site_disorder_group
S S1 0.20592(8) 0.64459(8) 0.08798(6) 0.0544(3) Uani d . 1 . .
F F1 -0.1023(3) 0.5715(2) -0.22785(15) 0.1251(10) Uani d . 1 . .
F F2 -0.3477(2) 0.7314(2) -0.08674(16) 0.1138(9) Uani d . 1 . .
F F3 0.12870(18) 1.04692(16) 0.16690(13) 0.0782(7) Uani d . 1 . .
F F4 0.31802(19) 1.04374(18) 0.19007(13) 0.0794(7) Uani d . 1 . .
F F5 0.1543(2) 1.10471(19) 0.32403(14) 0.0904(7) Uani d . 1 . .
F F6 0.3169(2) 1.17628(17) 0.31582(13) 0.0908(8) Uani d . 1 . .
F F7 0.3056(2) 1.01110(17) 0.45684(13) 0.0798(7) Uani d . 1 . .
F F8 0.44533(17) 1.01423(16) 0.39904(12) 0.0738(6) Uani d . 1 . .
N N1 0.2949(2) 0.6232(2) 0.45199(17) 0.0506(7) Uani d . 1 . .
N N2 0.5482(3) 0.5675(3) 0.6326(2) 0.0928(12) Uani d . 1 . .
C C1 -0.1419(3) 0.7236(3) -0.0150(2) 0.0584(10) Uani d . 1 . .
H H1 -0.1522 0.7596 0.0328 0.070 Uiso calc R 1 . .
C C2 -0.2385(3) 0.7008(4) -0.0874(3) 0.0714(12) Uani d . 1 . .
C C3 -0.2293(4) 0.6494(3) -0.1595(3) 0.0772(13) Uani d . 1 . .
H H3 -0.2957 0.6352 -0.2082 0.093 Uiso calc R 1 . .
C C4 -0.1168(4) 0.6197(3) -0.1564(3) 0.0771(12) Uani d . 1 . .
C C5 -0.0167(3) 0.6391(3) -0.0855(2) 0.0630(10) Uani d . 1 . .
H H5 0.0580 0.6165 -0.0860 0.076 Uiso calc R 1 . .
C C6 -0.0287(3) 0.6927(3) -0.0134(2) 0.0485(9) Uani d . 1 . .
C C7 0.0764(3) 0.7213(3) 0.06179(19) 0.0442(8) Uani d . 1 . .
C C8 0.0902(3) 0.8070(3) 0.11854(19) 0.0477(9) Uani d . 1 . .
H H8 0.0303 0.8583 0.1150 0.057 Uiso calc R 1 . .
C C9 0.2049(3) 0.8111(3) 0.18408(18) 0.0433(8) Uani d . 1 . .
C C10 0.2779(3) 0.7270(3) 0.17555(19) 0.0459(8) Uani d . 1 . .
C C11 0.4044(3) 0.7020(3) 0.2296(2) 0.0637(10) Uani d . 1 . .
H H11A 0.4424 0.7685 0.2578 0.096 Uiso calc R 1 . .
H H11B 0.4464 0.6739 0.1925 0.096 Uiso calc R 1 . .
H H11C 0.4053 0.6475 0.2729 0.096 Uiso calc R 1 . .
C C12 0.2404(2) 0.8972(3) 0.25172(19) 0.0425(8) Uani d . 1 . .
C C13 0.2332(3) 1.0168(3) 0.2267(2) 0.0513(9) Uani d . 1 . .
C C14 0.2579(3) 1.0803(3) 0.3117(2) 0.0552(9) Uani d . 1 . .
C C15 0.3261(3) 0.9968(3) 0.3807(2) 0.0515(9) Uani d . 1 . .
C C16 0.2898(2) 0.8857(3) 0.33946(19) 0.0412(8) Uani d . 1 . .
C C17 0.3125(3) 0.7868(3) 0.39402(18) 0.0421(8) Uani d . 1 . .
C C18 0.2400(3) 0.6945(3) 0.3864(2) 0.0458(8) Uani d . 1 . .
C C19 0.1198(3) 0.6706(3) 0.3228(2) 0.0636(10) Uani d . 1 . .
H H19A 0.1270 0.6179 0.2804 0.095 Uiso calc R 1 . .
H H19B 0.0852 0.7379 0.2938 0.095 Uiso calc R 1 . .
H H19C 0.0697 0.6405 0.3532 0.095 Uiso calc R 1 . .
C C20 0.4144(3) 0.7692(3) 0.4683(2) 0.0487(9) Uani d . 1 . .
H H20 0.4781 0.8178 0.4902 0.058 Uiso calc R 1 . .
C C21 0.4025(3) 0.6688(3) 0.5020(2) 0.0503(9) Uani d . 1 . .
C C22 0.4826(4) 0.6117(3) 0.5744(3) 0.0648(10) Uani d . 1 . .
C C23 0.2477(3) 0.5162(3) 0.4684(2) 0.0763(12) Uani d . 1 . .
H H23A 0.1777 0.5282 0.4845 0.115 Uiso calc R 1 . .
H H23B 0.3070 0.4786 0.5150 0.115 Uiso calc R 1 . .
H H23C 0.2274 0.4717 0.4165 0.115 Uiso calc R 1 . .

loop_
_atom_site_aniso_label
_atom_site_aniso_U_11
_atom_site_aniso_U_22
_atom_site_aniso_U_33
_atom_site_aniso_U_12
_atom_site_aniso_U_13
_atom_site_aniso_U_23
S1 0.0588(6) 0.0534(6) 0.0508(5) 0.0051(5) 0.0180(4) -0.0076(5)
F1 0.156(2) 0.127(2) 0.0683(16) -0.0037(19) 0.0043(16) -0.0514(16)
F2 0.0529(15) 0.164(3) 0.1049(18) -0.0014(16) -0.0008(13) 0.0156(18)
F3 0.0771(15) 0.0648(14) 0.0678(13) 0.0198(11) -0.0099(11) -0.0011(11)
F4 0.0955(17) 0.0751(16) 0.0794(15) -0.0045(13) 0.0449(13) 0.0115(12)
F5 0.0856(17) 0.0976(19) 0.0857(16) 0.0291(14) 0.0254(13) -0.0200(14)
F6 0.1210(19) 0.0524(14) 0.0784(15) -0.0257(13) 0.0048(13) 0.0062(12)
F7 0.1296(19) 0.0614(14) 0.0532(13) -0.0118(13) 0.0366(13) -0.0117(11)
F8 0.0577(13) 0.0680(14) 0.0752(14) -0.0230(11) -0.0058(10) 0.0032(12)
N1 0.0634(19) 0.0405(17) 0.0494(17) -0.0112(15) 0.0208(15) -0.0042(15)
N2 0.102(3) 0.081(3) 0.075(2) 0.010(2) 0.002(2) 0.016(2)
C1 0.056(2) 0.068(3) 0.046(2) -0.007(2) 0.0096(18) 0.0015(19)
C2 0.057(3) 0.078(3) 0.066(3) -0.015(2) 0.003(2) 0.018(2)
C3 0.085(3) 0.065(3) 0.055(3) -0.022(3) -0.013(2) 0.006(2)
C4 0.104(4) 0.064(3) 0.052(3) -0.014(3) 0.010(3) -0.015(2)
C5 0.069(2) 0.063(3) 0.055(2) -0.009(2) 0.017(2) -0.012(2)
C6 0.055(2) 0.049(2) 0.038(2) -0.0065(18) 0.0112(17) 0.0029(17)
C7 0.0455(19) 0.047(2) 0.0369(18) -0.0029(16) 0.0097(15) -0.0031(17)
C8 0.0425(19) 0.052(2) 0.0449(19) 0.0078(16) 0.0097(16) -0.0023(18)
C9 0.0421(19) 0.050(2) 0.0345(18) 0.0041(17) 0.0083(15) -0.0031(16)
C10 0.0448(19) 0.053(2) 0.0412(19) 0.0045(17) 0.0163(15) 0.0009(17)
C11 0.048(2) 0.076(3) 0.063(2) 0.015(2) 0.0135(18) 0.000(2)
C12 0.0367(18) 0.050(2) 0.0378(19) 0.0023(16) 0.0078(15) -0.0015(17)
C13 0.044(2) 0.057(2) 0.048(2) 0.0072(18) 0.0083(17) 0.0036(19)
C14 0.055(2) 0.046(2) 0.060(2) -0.0015(19) 0.0124(19) -0.0044(19)
C15 0.053(2) 0.050(2) 0.045(2) -0.0128(18) 0.0073(17) -0.0046(19)
C16 0.0323(17) 0.048(2) 0.0430(19) -0.0066(15) 0.0118(15) -0.0011(17)
C17 0.0427(19) 0.046(2) 0.0364(18) -0.0034(17) 0.0115(15) -0.0006(16)
C18 0.0460(19) 0.048(2) 0.045(2) -0.0111(18) 0.0171(16) -0.0070(18)
C19 0.055(2) 0.069(3) 0.064(2) -0.023(2) 0.0148(18) -0.013(2)
C20 0.050(2) 0.048(2) 0.045(2) -0.0089(17) 0.0101(17) -0.0056(18)
C21 0.052(2) 0.051(2) 0.045(2) -0.0011(19) 0.0112(17) -0.0002(18)
C22 0.074(3) 0.054(2) 0.061(3) 0.001(2) 0.015(2) 0.000(2)
C23 0.098(3) 0.056(2) 0.079(3) -0.025(2) 0.034(2) 0.007(2)

loop_
_atom_type_symbol
_atom_type_description
_atom_type_scat_dispersion_real
_atom_type_scat_dispersion_imag
_atom_type_scat_source
C C 0.0033 0.0016 'International Tables Vol C Tables 4.2.6.8 and 6.1.1.4'
H H 0.0000 0.0000 'International Tables Vol C Tables 4.2.6.8 and 6.1.1.4'
N N 0.0061 0.0033 'International Tables Vol C Tables 4.2.6.8 and 6.1.1.4'
F F 0.0171 0.0103 'International Tables Vol C Tables 4.2.6.8 and 6.1.1.4'
S S 0.1246 0.1234 'International Tables Vol C Tables 4.2.6.8 and 6.1.1.4'

loop_
_geom_angle_atom_site_label_1
_geom_angle_atom_site_label_2
_geom_angle_atom_site_label_3
_geom_angle_site_symmetry_1
_geom_angle_site_symmetry_3
_geom_angle
_geom_angle_publ_flag
C10 S1 C7 . . 93.06(15) ?
C18 N1 C21 . . 108.7(3) ?
C18 N1 C23 . . 125.9(3) ?
C21 N1 C23 . . 125.4(3) ?
C2 C1 C6 . . 119.6(4) ?
C2 C1 H1 . . 120.2 ?
C6 C1 H1 . . 120.2 ?
F2 C2 C3 . . 118.7(4) ?
F2 C2 C1 . . 118.2(4) ?
C3 C2 C1 . . 123.1(4) ?
C2 C3 C4 . . 116.3(4) ?
C2 C3 H3 . . 121.9 ?
C4 C3 H3 . . 121.9 ?
F1 C4 C3 . . 118.6(4) ?
F1 C4 C5 . . 117.9(4) ?
C3 C4 C5 . . 123.4(4) ?
C4 C5 C6 . . 119.0(4) ?
C4 C5 H5 . . 120.5 ?
C6 C5 H5 . . 120.5 ?
C5 C6 C1 . . 118.6(3) ?
C5 C6 C7 . . 121.0(3) ?
C1 C6 C7 . . 120.3(3) ?
C8 C7 C6 . . 128.4(3) ?
C8 C7 S1 . . 110.1(2) ?
C6 C7 S1 . . 121.5(2) ?
C7 C8 C9 . . 113.8(3) ?
C7 C8 H8 . . 123.1 ?
C9 C8 H8 . . 123.1 ?
C10 C9 C8 . . 112.3(3) ?
C10 C9 C12 . . 124.3(3) ?
C8 C9 C12 . . 123.3(3) ?
C9 C10 C11 . . 129.4(3) ?
C9 C10 S1 . . 110.7(2) ?
C11 C10 S1 . . 119.8(2) ?
C10 C11 H11A . . 109.5 ?
C10 C11 H11B . . 109.5 ?
H11A C11 H11B . . 109.5 ?
C10 C11 H11C . . 109.5 ?
H11A C11 H11C . . 109.5 ?
H11B C11 H11C . . 109.5 ?
C16 C12 C9 . . 129.1(3) ?
C16 C12 C13 . . 110.4(3) ?
C9 C12 C13 . . 120.3(3) ?
F3 C13 F4 . . 105.0(3) ?
F3 C13 C12 . . 114.3(3) ?
F4 C13 C12 . . 111.3(3) ?
F3 C13 C14 . . 112.0(3) ?
F4 C13 C14 . . 109.0(3) ?
C12 C13 C14 . . 105.3(3) ?
F5 C14 F6 . . 107.0(3) ?
F5 C14 C13 . . 109.4(3) ?
F6 C14 C13 . . 114.9(3) ?
F5 C14 C15 . . 109.1(3) ?
F6 C14 C15 . . 113.0(3) ?
C13 C14 C15 . . 103.3(3) ?
F7 C15 F8 . . 105.5(3) ?
F7 C15 C16 . . 114.3(3) ?
F8 C15 C16 . . 111.1(3) ?
F7 C15 C14 . . 112.1(3) ?
F8 C15 C14 . . 108.7(3) ?
C16 C15 C14 . . 105.0(3) ?
C12 C16 C17 . . 130.5(3) ?
C12 C16 C15 . . 109.8(3) ?
C17 C16 C15 . . 119.6(3) ?
C18 C17 C20 . . 106.7(3) ?
C18 C17 C16 . . 128.1(3) ?
C20 C17 C16 . . 125.1(3) ?
N1 C18 C17 . . 108.3(3) ?
N1 C18 C19 . . 121.6(3) ?
C17 C18 C19 . . 130.0(3) ?
C18 C19 H19A . . 109.5 ?
C18 C19 H19B . . 109.5 ?
H19A C19 H19B . . 109.5 ?
C18 C19 H19C . . 109.5 ?
H19A C19 H19C . . 109.5 ?
H19B C19 H19C . . 109.5 ?
C21 C20 C17 . . 107.6(3) ?
C21 C20 H20 . . 126.2 ?
C17 C20 H20 . . 126.2 ?
C20 C21 N1 . . 108.6(3) ?
C20 C21 C22 . . 129.4(3) ?
N1 C21 C22 . . 122.0(3) ?
N2 C22 C21 . . 178.8(4) ?
N1 C23 H23A . . 109.5 ?
N1 C23 H23B . . 109.5 ?
H23A C23 H23B . . 109.5 ?
N1 C23 H23C . . 109.5 ?
H23A C23 H23C . . 109.5 ?
H23B C23 H23C . . 109.5 ?

loop_
_geom_bond_atom_site_label_1
_geom_bond_atom_site_label_2
_geom_bond_site_symmetry_2
_geom_bond_distance
_geom_bond_publ_flag
S1 C10 . 1.713(3) ?
S1 C7 . 1.724(3) ?
F1 C4 . 1.357(4) ?
F2 C2 . 1.352(4) ?
F3 C13 . 1.349(3) ?
F4 C13 . 1.366(4) ?
F5 C14 . 1.343(4) ?
F6 C14 . 1.343(4) ?
F7 C15 . 1.345(4) ?
F8 C15 . 1.364(3) ?
N1 C18 . 1.357(4) ?
N1 C21 . 1.381(4) ?
N1 C23 . 1.467(4) ?
N2 C22 . 1.139(4) ?
C1 C2 . 1.372(5) ?
C1 C6 . 1.387(4) ?
C1 H1 . 0.9300 ?
C2 C3 . 1.359(5) ?
C3 C4 . 1.367(5) ?
C3 H3 . 0.9300 ?
C4 C5 . 1.375(5) ?
C5 C6 . 1.383(4) ?
C5 H5 . 0.9300 ?
C6 C7 . 1.470(4) ?
C7 C8 . 1.357(4) ?
C8 C9 . 1.426(4) ?
C8 H8 . 0.9300 ?
C9 C10 . 1.370(4) ?
C9 C12 . 1.467(4) ?
C10 C11 . 1.499(4) ?
C11 H11A . 0.9600 ?
C11 H11B . 0.9600 ?
C11 H11C . 0.9600 ?
C12 C16 . 1.355(4) ?
C12 C13 . 1.494(4) ?
C13 C14 . 1.518(4) ?
C14 C15 . 1.524(5) ?
C15 C16 . 1.496(4) ?
C16 C17 . 1.457(4) ?
C17 C18 . 1.387(4) ?
C17 C20 . 1.414(4) ?
C18 C19 . 1.487(4) ?
C19 H19A . 0.9600 ?
C19 H19B . 0.9600 ?
C19 H19C . 0.9600 ?
C20 C21 . 1.355(4) ?
C20 H20 . 0.9300 ?
C21 C22 . 1.422(5) ?
C23 H23A . 0.9600 ?
C23 H23B . 0.9600 ?
C23 H23C . 0.9600 ?

loop_
_geom_torsion_atom_site_label_1
_geom_torsion_atom_site_label_2
_geom_torsion_atom_site_label_3
_geom_torsion_atom_site_label_4
_geom_torsion_site_symmetry_1
_geom_torsion_site_symmetry_2
_geom_torsion_site_symmetry_3
_geom_torsion_site_symmetry_4
_geom_torsion
_geom_torsion_publ_flag
C6 C1 C2 F2 . . . . 179.6(3) ?
C6 C1 C2 C3 . . . . -0.6(6) ?
F2 C2 C3 C4 . . . . -179.6(3) ?
C1 C2 C3 C4 . . . . 0.6(6) ?
C2 C3 C4 F1 . . . . -177.8(3) ?
C2 C3 C4 C5 . . . . 0.2(6) ?
F1 C4 C5 C6 . . . . 177.1(3) ?
C3 C4 C5 C6 . . . . -0.9(6) ?
C4 C5 C6 C1 . . . . 0.9(5) ?
C4 C5 C6 C7 . . . . -176.3(3) ?
C2 C1 C6 C5 . . . . -0.2(5) ?
C2 C1 C6 C7 . . . . 177.0(3) ?
C5 C6 C7 C8 . . . . 150.7(3) ?
C1 C6 C7 C8 . . . . -26.4(5) ?
C5 C6 C7 S1 . . . . -28.1(4) ?
C1 C6 C7 S1 . . . . 154.7(3) ?
C10 S1 C7 C8 . . . . 0.5(3) ?
C10 S1 C7 C6 . . . . 179.5(3) ?
C6 C7 C8 C9 . . . . -179.4(3) ?
S1 C7 C8 C9 . . . . -0.5(3) ?
C7 C8 C9 C10 . . . . 0.3(4) ?
C7 C8 C9 C12 . . . . 179.3(3) ?
C8 C9 C10 C11 . . . . 179.3(3) ?
C12 C9 C10 C11 . . . . 0.3(5) ?
C8 C9 C10 S1 . . . . 0.1(3) ?
C12 C9 C10 S1 . . . . -178.9(2) ?
C7 S1 C10 C9 . . . . -0.3(3) ?
C7 S1 C10 C11 . . . . -179.6(3) ?
C10 C9 C12 C16 . . . . -52.0(5) ?
C8 C9 C12 C16 . . . . 129.1(3) ?
C10 C9 C12 C13 . . . . 122.7(3) ?
C8 C9 C12 C13 . . . . -56.2(4) ?
C16 C12 C13 F3 . . . . -136.2(3) ?
C9 C12 C13 F3 . . . . 48.3(4) ?
C16 C12 C13 F4 . . . . 105.1(3) ?
C9 C12 C13 F4 . . . . -70.5(4) ?
C16 C12 C13 C14 . . . . -12.9(4) ?
C9 C12 C13 C14 . . . . 171.6(3) ?
F3 C13 C14 F5 . . . . 31.2(4) ?
F4 C13 C14 F5 . . . . 146.9(3) ?
C12 C13 C14 F5 . . . . -93.6(3) ?
F3 C13 C14 F6 . . . . -89.1(4) ?
F4 C13 C14 F6 . . . . 26.6(4) ?
C12 C13 C14 F6 . . . . 146.1(3) ?
F3 C13 C14 C15 . . . . 147.3(3) ?
F4 C13 C14 C15 . . . . -97.0(3) ?
C12 C13 C14 C15 . . . . 22.5(3) ?
F5 C14 C15 F7 . . . . -32.5(4) ?
F6 C14 C15 F7 . . . . 86.4(4) ?
C13 C14 C15 F7 . . . . -148.8(3) ?
F5 C14 C15 F8 . . . . -148.8(3) ?
F6 C14 C15 F8 . . . . -29.9(4) ?
C13 C14 C15 F8 . . . . 94.9(3) ?
F5 C14 C15 C16 . . . . 92.2(3) ?
F6 C14 C15 C16 . . . . -148.9(3) ?
C13 C14 C15 C16 . . . . -24.1(3) ?
C9 C12 C16 C17 . . . . -6.6(5) ?
C13 C12 C16 C17 . . . . 178.4(3) ?
C9 C12 C16 C15 . . . . 172.1(3) ?
C13 C12 C16 C15 . . . . -2.9(4) ?
F7 C15 C16 C12 . . . . 140.7(3) ?
F8 C15 C16 C12 . . . . -99.9(3) ?
C14 C15 C16 C12 . . . . 17.5(4) ?
F7 C15 C16 C17 . . . . -40.4(4) ?
F8 C15 C16 C17 . . . . 78.9(4) ?
C14 C15 C16 C17 . . . . -163.7(3) ?
C12 C16 C17 C18 . . . . -40.4(5) ?
C15 C16 C17 C18 . . . . 141.1(3) ?
C12 C16 C17 C20 . . . . 141.8(3) ?
C15 C16 C17 C20 . . . . -36.7(4) ?
C21 N1 C18 C17 . . . . 0.0(4) ?
C23 N1 C18 C17 . . . . 179.1(3) ?
C21 N1 C18 C19 . . . . -177.9(3) ?
C23 N1 C18 C19 . . . . 1.2(5) ?
C20 C17 C18 N1 . . . . -0.7(3) ?
C16 C17 C18 N1 . . . . -178.8(3) ?
C20 C17 C18 C19 . . . . 177.0(3) ?
C16 C17 C18 C19 . . . . -1.1(6) ?
C18 C17 C20 C21 . . . . 1.1(4) ?
C16 C17 C20 C21 . . . . 179.3(3) ?
C17 C20 C21 N1 . . . . -1.1(4) ?
C17 C20 C21 C22 . . . . 177.4(3) ?
C18 N1 C21 C20 . . . . 0.7(4) ?
C23 N1 C21 C20 . . . . -178.4(3) ?
C18 N1 C21 C22 . . . . -178.0(3) ?
C23 N1 C21 C22 . . . . 3.0(5) ?

loop_
_cod_related_entry_id
_cod_related_entry_database
_cod_related_entry_code
1 ChemSpider 30656580
